data_4066094
loop_
_publ_author_name
'Kirillov, Evgeny'
'Marquet, Nicolas'
'Razavi, Abbas'
'Belia, Vincenzo'
'Hampel, Frank'
'Roisnel, Thierry'
'Gladysz, John A.'
'Carpentier, Jean-Fran\,cois'

_publ_section_title
;
 NewC1-Symmetric Ph2C-Bridged Multisubstitutedansa-Zirconocenes for Highly
 Isospecific Propylene Polymerization: Synthetic Approach via Activated
 Fulvenes&#x2020;
;
_journal_issue 21
_journal_name_full Organometallics
_journal_page_first 5073
_journal_paper_doi 10.1021/om100289y
_journal_volume 29
_journal_year 2010
_chemical_formula_sum 'C43 H46 Cl2 Zr'
_chemical_formula_weight 724.92
_chemical_name_systematic
; 
 ? 
;
_space_group_IT_number 2
_symmetry_cell_setting triclinic
_symmetry_space_group_name_Hall '-P 1'
_symmetry_space_group_name_H-M 'P -1'
_atom_sites_solution_hydrogens geom
_atom_sites_solution_primary direct
_atom_sites_solution_secondary difmap
_audit_creation_method SHELXL-97
_cell_angle_alpha 86.109(6)
_cell_angle_beta 77.198(5)
_cell_angle_gamma 88.575(5)
_cell_formula_units_Z 6
_cell_length_a 12.6849(8)
_cell_length_b 20.6181(15)
_cell_length_c 21.5412(16)
_cell_measurement_temperature 173(2)
_cell_volume 5480.9(7)
_computing_cell_refinement EvalCCD
_computing_data_collection 'Nonius Collect'
_computing_data_reduction EvalCCD
_computing_structure_refinement 'SHELXL-97 (Sheldrick, 1997)'
_computing_structure_solution 'SHELXS-97 (Sheldrick, 1990)'
_diffrn_ambient_temperature 173(2)
_diffrn_detector_area_resol_mean 9
_diffrn_measured_fraction_theta_full 0.996
_diffrn_measured_fraction_theta_max 0.996
_diffrn_measurement_device_type 'Nonius KappaCCD'
_diffrn_radiation_monochromator graphite
_diffrn_radiation_source 'fine-focus sealed tube'
_diffrn_radiation_type MoK\a
_diffrn_radiation_wavelength 0.71073
_diffrn_reflns_av_R_equivalents 0.2234
_diffrn_reflns_av_sigmaI/netI 0.1978
_diffrn_reflns_limit_h_max 14
_diffrn_reflns_limit_h_min -15
_diffrn_reflns_limit_k_max 25
_diffrn_reflns_limit_k_min -25
_diffrn_reflns_limit_l_max 26
_diffrn_reflns_limit_l_min -26
_diffrn_reflns_number 95753
_diffrn_reflns_theta_full 26.00
_diffrn_reflns_theta_max 26.00
_diffrn_reflns_theta_min 2.52
_exptl_absorpt_coefficient_mu 0.476
_exptl_absorpt_correction_T_max 0.9539
_exptl_absorpt_correction_T_min 0.9320
_exptl_absorpt_correction_type 'empirical (SADABS)'
_exptl_crystal_colour red
_exptl_crystal_density_diffrn 1.318
_exptl_crystal_density_method 'not measured'
_exptl_crystal_description plates
_exptl_crystal_F_000 2268
_exptl_crystal_size_max 0.15
_exptl_crystal_size_mid 0.10
_exptl_crystal_size_min 0.10
_refine_diff_density_max 1.499
_refine_diff_density_min -1.209
_refine_diff_density_rms 0.155
_refine_ls_extinction_method none
_refine_ls_goodness_of_fit_ref 1.063
_refine_ls_hydrogen_treatment 'riding model'
_refine_ls_matrix_type full
_refine_ls_number_parameters 1243
_refine_ls_number_reflns 21489
_refine_ls_number_restraints 0
_refine_ls_restrained_S_all 1.063
_refine_ls_R_factor_all 0.1890
_refine_ls_R_factor_gt 0.0808
_refine_ls_shift/su_max 0.003
_refine_ls_shift/su_mean 0.000
_refine_ls_structure_factor_coef Fsqd
_refine_ls_weighting_details 'calc w=1/[\s^2^(Fo^2^)+(0.1000P)^2^+0.0000P] where P=(Fo^2^+2Fc^2^)/3'
_refine_ls_weighting_scheme calc
_refine_ls_wR_factor_gt 0.1818
_refine_ls_wR_factor_ref 0.2275
_reflns_number_gt 10634
_reflns_number_total 21489
_reflns_threshold_expression >2sigma(I)
_cod_data_source_file om100289y_si_001.cif
_cod_data_source_block 3a
_cod_depositor_comments
;
The following automatic conversions were performed:

'_symmetry_cell_setting' value 'Triclinic' changed to 'triclinic'
according to /home/saulius/struct/CIF-dictionaries/cif_core.dic
dictionary named 'cif_core.dic' version 2.4.1 from 2010-06-29.

Automatic conversion script
Id: cif_fix_values 1715 2011-07-08 13:25:40Z adriana 
;
_cod_original_sg_symbol_H-M P-1
_cod_database_code 4066094

loop_
_symmetry_equiv_pos_as_xyz
'x, y, z'
'-x, -y, -z'

loop_
_atom_site_label
_atom_site_type_symbol
_atom_site_fract_x
_atom_site_fract_y
_atom_site_fract_z
_atom_site_U_iso_or_equiv
_atom_site_adp_type
_atom_site_occupancy
_atom_site_symmetry_multiplicity
_atom_site_calc_flag
_atom_site_refinement_flags
Zr1 Zr 0.22743(6) 0.26298(4) 0.37805(4) 0.0178(2) Uani 1 1 d .
Cl1 Cl 0.36985(16) 0.21960(10) 0.29647(11) 0.0290(5) Uani 1 1 d .
Cl2 Cl 0.29844(17) 0.21829(10) 0.46785(10) 0.0287(5) Uani 1 1 d .
Zr2 Zr 0.50525(6) 0.24127(4) 0.71310(4) 0.0203(2) Uani 1 1 d .
Cl3 Cl 0.40132(17) 0.23167(10) 0.82267(10) 0.0304(5) Uani 1 1 d .
Zr3 Zr 0.04151(6) 0.76473(4) 0.04708(4) 0.0226(2) Uani 1 1 d .
Cl4 Cl 0.54818(17) 0.35528(9) 0.71305(11) 0.0299(5) Uani 1 1 d .
Cl5 Cl 0.14707(19) 0.74561(11) 0.12696(11) 0.0360(6) Uani 1 1 d .
Cl6 Cl 0.12429(17) 0.86444(10) -0.00464(11) 0.0299(5) Uani 1 1 d .
C10 C 0.0230(6) 0.3447(3) 0.3612(3) 0.0138(16) Uani 1 1 d .
C11 C 0.0404(6) 0.2705(4) 0.3693(3) 0.0154(17) Uani 1 1 d .
C12 C 0.0878(6) 0.2295(3) 0.3181(4) 0.0143(16) Uani 1 1 d .
C13 C 0.1225(6) 0.2409(4) 0.2506(4) 0.0223(18) Uani 1 1 d .
H13A H 0.1135 0.2827 0.2310 0.027 Uiso 1 1 calc R
C14 C 0.1687(6) 0.1917(4) 0.2147(4) 0.0174(17) Uani 1 1 d .
H14A H 0.1917 0.2005 0.1699 0.021 Uiso 1 1 calc R
C15 C 0.1841(6) 0.1284(3) 0.2403(4) 0.0158(17) Uani 1 1 d .
C16 C 0.1564(6) 0.1158(4) 0.3057(4) 0.0180(17) Uani 1 1 d .
H16A H 0.1661 0.0735 0.3240 0.022 Uiso 1 1 calc R
C17 C 0.1128(6) 0.1671(3) 0.3453(4) 0.0163(17) Uani 1 1 d .
C18 C 0.0829(6) 0.1682(4) 0.4142(4) 0.0188(17) Uani 1 1 d .
C19 C 0.0935(6) 0.1215(3) 0.4630(4) 0.0155(16) Uani 1 1 d .
H19A H 0.1245 0.0801 0.4529 0.019 Uiso 1 1 calc R
C20 C 0.0588(6) 0.1361(4) 0.5258(4) 0.0215(19) Uani 1 1 d .
C21 C 0.0104(7) 0.1987(4) 0.5402(4) 0.0242(19) Uani 1 1 d .
H21A H -0.0158 0.2078 0.5836 0.029 Uiso 1 1 calc R
C22 C 0.0007(6) 0.2456(4) 0.4938(4) 0.0165(17) Uani 1 1 d .
H22A H -0.0296 0.2869 0.5049 0.020 Uiso 1 1 calc R
C23 C 0.0359(6) 0.2320(4) 0.4295(4) 0.0172(17) Uani 1 1 d .
C24 C 0.2353(7) 0.0757(4) 0.1946(4) 0.026(2) Uani 1 1 d .
C25 C 0.3581(7) 0.0894(4) 0.1751(4) 0.031(2) Uani 1 1 d .
H25A H 0.3888 0.0859 0.2131 0.047 Uiso 1 1 calc R
H25B H 0.3696 0.1334 0.1547 0.047 Uiso 1 1 calc R
H25C H 0.3935 0.0577 0.1451 0.047 Uiso 1 1 calc R
C26 C 0.2161(7) 0.0074(4) 0.2239(4) 0.033(2) Uani 1 1 d .
H26A H 0.2448 0.0023 0.2626 0.050 Uiso 1 1 calc R
H26B H 0.2526 -0.0235 0.1933 0.050 Uiso 1 1 calc R
H26C H 0.1383 -0.0012 0.2347 0.050 Uiso 1 1 calc R
C27 C 0.1889(8) 0.0808(5) 0.1336(4) 0.039(2) Uani 1 1 d .
H27A H 0.1113 0.0720 0.1452 0.058 Uiso 1 1 calc R
H27B H 0.2255 0.0490 0.1041 0.058 Uiso 1 1 calc R
H27C H 0.2008 0.1247 0.1130 0.058 Uiso 1 1 calc R
C28 C 0.0709(7) 0.0879(4) 0.5822(4) 0.028(2) Uani 1 1 d .
C29 C -0.0397(8) 0.0683(5) 0.6221(4) 0.044(3) Uani 1 1 d .
H29A H -0.0807 0.0477 0.5953 0.065 Uiso 1 1 calc R
H29B H -0.0788 0.1071 0.6393 0.065 Uiso 1 1 calc R
H29C H -0.0307 0.0376 0.6573 0.065 Uiso 1 1 calc R
C30 C 0.1318(8) 0.0254(4) 0.5580(5) 0.044(3) Uani 1 1 d .
H30A H 0.0920 0.0045 0.5307 0.065 Uiso 1 1 calc R
H30B H 0.1374 -0.0045 0.5945 0.065 Uiso 1 1 calc R
H30C H 0.2044 0.0366 0.5334 0.065 Uiso 1 1 calc R
C31 C 0.1351(9) 0.1202(5) 0.6258(5) 0.044(3) Uani 1 1 d .
H31A H 0.0970 0.1598 0.6416 0.066 Uiso 1 1 calc R
H31B H 0.2077 0.1314 0.6011 0.066 Uiso 1 1 calc R
H31C H 0.1408 0.0898 0.6619 0.066 Uiso 1 1 calc R
C41 C 0.1352(6) 0.3671(3) 0.3678(4) 0.0182(17) Uani 1 1 d .
C42 C 0.1670(7) 0.3663(4) 0.4268(4) 0.0234(19) Uani 1 1 d .
H42A H 0.1172 0.3705 0.4694 0.028 Uiso 1 1 calc R
C43 C 0.2825(7) 0.3714(4) 0.4135(4) 0.026(2) Uani 1 1 d .
H43A H 0.3265 0.3759 0.4462 0.031 Uiso 1 1 calc R
C44 C 0.3229(6) 0.3746(3) 0.3480(4) 0.0199(18) Uani 1 1 d .
C45 C 0.2311(6) 0.3700(4) 0.3188(4) 0.0239(19) Uani 1 1 d .
H45A H 0.2335 0.3770 0.2721 0.029 Uiso 1 1 calc R
C46 C 0.4396(7) 0.3906(4) 0.3150(4) 0.030(2) Uani 1 1 d .
C47 C 0.4629(7) 0.3812(5) 0.2433(4) 0.039(2) Uani 1 1 d .
H47A H 0.4123 0.4078 0.2238 0.059 Uiso 1 1 calc R
H47B H 0.4541 0.3353 0.2365 0.059 Uiso 1 1 calc R
H47C H 0.5371 0.3945 0.2238 0.059 Uiso 1 1 calc R
C48 C 0.4562(8) 0.4624(4) 0.3249(6) 0.047(3) Uani 1 1 d .
H48A H 0.4061 0.4895 0.3055 0.071 Uiso 1 1 calc R
H48B H 0.5307 0.4746 0.3049 0.071 Uiso 1 1 calc R
H48C H 0.4423 0.4687 0.3707 0.071 Uiso 1 1 calc R
C49 C 0.5194(7) 0.3489(4) 0.3454(5) 0.035(2) Uani 1 1 d .
H49A H 0.5047 0.3548 0.3913 0.053 Uiso 1 1 calc R
H49B H 0.5935 0.3623 0.3257 0.053 Uiso 1 1 calc R
H49C H 0.5108 0.3030 0.3385 0.053 Uiso 1 1 calc R
C51 C -0.0709(6) 0.3726(4) 0.4119(3) 0.0163(17) Uani 1 1 d .
C52 C -0.1702(6) 0.3402(4) 0.4289(4) 0.0249(19) Uani 1 1 d .
H52A H -0.1751 0.2977 0.4154 0.030 Uiso 1 1 calc R
C53 C -0.2615(7) 0.3691(4) 0.4650(4) 0.030(2) Uani 1 1 d .
H53A H -0.3284 0.3469 0.4753 0.036 Uiso 1 1 calc R
C54 C -0.2541(7) 0.4307(4) 0.4860(4) 0.035(2) Uani 1 1 d .
H54A H -0.3161 0.4507 0.5107 0.042 Uiso 1 1 calc R
C55 C -0.1587(8) 0.4622(4) 0.4712(4) 0.031(2) Uani 1 1 d .
H55A H -0.1542 0.5042 0.4860 0.037 Uiso 1 1 calc R
C56 C -0.0666(7) 0.4336(4) 0.4343(4) 0.0234(19) Uani 1 1 d .
H56A H -0.0003 0.4565 0.4244 0.028 Uiso 1 1 calc R
C61 C -0.0078(6) 0.3664(4) 0.2980(4) 0.0176(17) Uani 1 1 d .
C62 C -0.0820(6) 0.3312(4) 0.2755(4) 0.0206(18) Uani 1 1 d .
H62A H -0.1088 0.2915 0.2977 0.025 Uiso 1 1 calc R
C63 C -0.1171(6) 0.3526(4) 0.2219(4) 0.0240(19) Uani 1 1 d .
H63A H -0.1682 0.3277 0.2078 0.029 Uiso 1 1 calc R
C64 C -0.0795(7) 0.4095(4) 0.1883(4) 0.032(2) Uani 1 1 d .
H64A H -0.1023 0.4231 0.1503 0.038 Uiso 1 1 calc R
C65 C -0.0070(7) 0.4473(4) 0.2107(4) 0.037(2) Uani 1 1 d .
H65A H 0.0181 0.4875 0.1888 0.044 Uiso 1 1 calc R
C66 C 0.0277(6) 0.4253(4) 0.2657(4) 0.0221(18) Uani 1 1 d .
H66A H 0.0763 0.4509 0.2812 0.027 Uiso 1 1 calc R
C100 C 0.5639(6) 0.1385(3) 0.6085(4) 0.0165(17) Uani 1 1 d .
C111 C 0.6236(6) 0.1582(3) 0.6590(3) 0.0158(17) Uani 1 1 d .
C112 C 0.6946(6) 0.2141(3) 0.6520(4) 0.0159(17) Uani 1 1 d .
C113 C 0.7319(7) 0.2614(4) 0.6010(4) 0.0233(19) Uani 1 1 d .
H11A H 0.7140 0.2575 0.5608 0.028 Uiso 1 1 calc R
C114 C 0.7927(7) 0.3118(4) 0.6093(4) 0.028(2) Uani 1 1 d .
H11B H 0.8183 0.3419 0.5741 0.033 Uiso 1 1 calc R
C115 C 0.8198(7) 0.3215(4) 0.6689(4) 0.0248(19) Uani 1 1 d .
C116 C 0.7808(6) 0.2788(4) 0.7199(4) 0.0225(19) Uani 1 1 d .
H11C H 0.7975 0.2846 0.7601 0.027 Uiso 1 1 calc R
C117 C 0.7157(6) 0.2260(4) 0.7130(4) 0.0177(17) Uani 1 1 d .
C118 C 0.6582(6) 0.1774(4) 0.7595(4) 0.0181(17) Uani 1 1 d .
C119 C 0.6458(6) 0.1708(4) 0.8263(4) 0.0223(18) Uani 1 1 d .
H11D H 0.6832 0.1990 0.8469 0.027 Uiso 1 1 calc R
C120 C 0.5790(6) 0.1230(4) 0.8621(4) 0.0223(18) Uani 1 1 d .
C121 C 0.5278(6) 0.0811(4) 0.8292(4) 0.0229(19) Uani 1 1 d .
H12A H 0.4844 0.0472 0.8532 0.027 Uiso 1 1 calc R
C122 C 0.5373(6) 0.0867(4) 0.7637(4) 0.0205(18) Uani 1 1 d .
H12B H 0.5000 0.0576 0.7439 0.025 Uiso 1 1 calc R
C123 C 0.6035(6) 0.1364(4) 0.7263(4) 0.0211(18) Uani 1 1 d .
C124 C 0.8836(7) 0.3821(5) 0.6736(5) 0.038(2) Uani 1 1 d .
C125 C 0.9730(8) 0.3945(5) 0.6135(4) 0.040(2) Uani 1 1 d .
H12C H 1.0257 0.3587 0.6101 0.060 Uiso 1 1 calc R
H12D H 1.0091 0.4354 0.6161 0.060 Uiso 1 1 calc R
H12E H 0.9412 0.3974 0.5758 0.060 Uiso 1 1 calc R
C126 C 0.8056(9) 0.4422(5) 0.6745(5) 0.051(3) Uani 1 1 d .
H12F H 0.7459 0.4375 0.7121 0.076 Uiso 1 1 calc R
H12G H 0.7766 0.4447 0.6358 0.076 Uiso 1 1 calc R
H12H H 0.8453 0.4819 0.6761 0.076 Uiso 1 1 calc R
C127 C 0.9338(9) 0.3773(5) 0.7304(5) 0.050(3) Uani 1 1 d .
H12I H 0.9830 0.3397 0.7278 0.074 Uiso 1 1 calc R
H12J H 0.8769 0.3721 0.7694 0.074 Uiso 1 1 calc R
H12K H 0.9743 0.4170 0.7313 0.074 Uiso 1 1 calc R
C128 C 0.5606(7) 0.1156(4) 0.9351(4) 0.034(2) Uani 1 1 d .
C129 C 0.4381(7) 0.1095(5) 0.9642(5) 0.041(2) Uani 1 1 d .
H12L H 0.4099 0.0721 0.9475 0.061 Uiso 1 1 calc R
H12M H 0.4008 0.1492 0.9527 0.061 Uiso 1 1 calc R
H12N H 0.4261 0.1034 1.0107 0.061 Uiso 1 1 calc R
C130 C 0.6004(8) 0.1753(5) 0.9631(4) 0.038(2) Uani 1 1 d .
H13B H 0.6782 0.1807 0.9459 0.058 Uiso 1 1 calc R
H13C H 0.5866 0.1686 1.0097 0.058 Uiso 1 1 calc R
H13D H 0.5618 0.2144 0.9515 0.058 Uiso 1 1 calc R
C131 C 0.6217(8) 0.0561(4) 0.9556(4) 0.039(2) Uani 1 1 d .
H13E H 0.5982 0.0173 0.9387 0.058 Uiso 1 1 calc R
H13F H 0.6067 0.0508 1.0022 0.058 Uiso 1 1 calc R
H13G H 0.6995 0.0620 0.9389 0.058 Uiso 1 1 calc R
C141 C 0.4649(6) 0.1843(4) 0.6253(4) 0.0209(18) Uani 1 1 d .
C142 C 0.4652(6) 0.2518(4) 0.6059(4) 0.0240(19) Uani 1 1 d .
H14B H 0.5126 0.2729 0.5668 0.029 Uiso 1 1 calc R
C143 C 0.3706(7) 0.2813(4) 0.6454(4) 0.028(2) Uani 1 1 d .
C144 C 0.3200(7) 0.2337(4) 0.6897(4) 0.028(2) Uani 1 1 d .
H14C H 0.2501 0.2395 0.7212 0.034 Uiso 1 1 calc R
C145 C 0.3763(6) 0.1735(4) 0.6780(4) 0.025(2) Uani 1 1 d .
H14D H 0.3500 0.1300 0.6980 0.030 Uiso 1 1 calc R
C146 C 0.3267(7) 0.3492(4) 0.6317(4) 0.033(2) Uani 1 1 d .
C147 C 0.4123(8) 0.3923(4) 0.5886(5) 0.044(3) Uani 1 1 d .
H14E H 0.4420 0.3709 0.5491 0.066 Uiso 1 1 calc R
H14F H 0.4704 0.3997 0.6106 0.066 Uiso 1 1 calc R
H14G H 0.3795 0.4341 0.5784 0.066 Uiso 1 1 calc R
C148 C 0.2368(8) 0.3387(5) 0.5963(5) 0.045(3) Uani 1 1 d .
H14H H 0.2672 0.3179 0.5566 0.068 Uiso 1 1 calc R
H14I H 0.2045 0.3807 0.5864 0.068 Uiso 1 1 calc R
H14J H 0.1812 0.3107 0.6233 0.068 Uiso 1 1 calc R
C149 C 0.2781(8) 0.3825(5) 0.6939(5) 0.043(3) Uani 1 1 d .
H14K H 0.3354 0.3898 0.7166 0.064 Uiso 1 1 calc R
H14L H 0.2228 0.3545 0.7211 0.064 Uiso 1 1 calc R
H14M H 0.2453 0.4242 0.6837 0.064 Uiso 1 1 calc R
C151 C 0.5393(6) 0.0662(4) 0.6140(4) 0.0213(18) Uani 1 1 d .
C152 C 0.6122(6) 0.0205(4) 0.6310(4) 0.0218(18) Uani 1 1 d .
H15A H 0.6739 0.0351 0.6441 0.026 Uiso 1 1 calc R
C153 C 0.5970(7) -0.0457(4) 0.6294(4) 0.026(2) Uani 1 1 d .
H15B H 0.6478 -0.0761 0.6411 0.031 Uiso 1 1 calc R
C154 C 0.5077(7) -0.0666(4) 0.6106(4) 0.033(2) Uani 1 1 d .
H15C H 0.4974 -0.1119 0.6087 0.040 Uiso 1 1 calc R
C155 C 0.4331(7) -0.0232(4) 0.5945(5) 0.036(2) Uani 1 1 d .
H15D H 0.3705 -0.0385 0.5829 0.043 Uiso 1 1 calc R
C156 C 0.4494(7) 0.0438(4) 0.5951(4) 0.029(2) Uani 1 1 d .
H15E H 0.3989 0.0740 0.5826 0.035 Uiso 1 1 calc R
C161 C 0.6313(6) 0.1524(4) 0.5394(4) 0.0192(18) Uani 1 1 d .
C162 C 0.7398(6) 0.1332(4) 0.5245(4) 0.0214(18) Uani 1 1 d .
H16B H 0.7725 0.1144 0.5571 0.026 Uiso 1 1 calc R
C163 C 0.8003(7) 0.1411(4) 0.4624(4) 0.028(2) Uani 1 1 d .
H16C H 0.8737 0.1270 0.4526 0.033 Uiso 1 1 calc R
C164 C 0.7532(8) 0.1696(4) 0.4144(4) 0.032(2) Uani 1 1 d .
H16D H 0.7946 0.1760 0.3720 0.038 Uiso 1 1 calc R
C165 C 0.6457(7) 0.1887(4) 0.4292(4) 0.0252(19) Uani 1 1 d .
H16E H 0.6135 0.2088 0.3968 0.030 Uiso 1 1 calc R
C166 C 0.5844(7) 0.1789(4) 0.4909(4) 0.0233(19) Uani 1 1 d .
H16F H 0.5098 0.1903 0.5001 0.028 Uiso 1 1 calc R
C200 C -0.1414(6) 0.6772(4) 0.0246(4) 0.0189(18) Uani 1 1 d .
C211 C -0.0179(6) 0.6763(4) -0.0055(4) 0.0196(18) Uani 1 1 d .
C212 C 0.0644(6) 0.6460(4) 0.0225(4) 0.0182(17) Uani 1 1 d .
C213 C 0.0651(6) 0.6008(4) 0.0762(3) 0.0212(18) Uani 1 1 d .
H21B H -0.0009 0.5837 0.1011 0.025 Uiso 1 1 calc R
C214 C 0.1599(6) 0.5826(4) 0.0911(4) 0.0252(19) Uani 1 1 d .
H21C H 0.1578 0.5520 0.1264 0.030 Uiso 1 1 calc R
C215 C 0.2622(6) 0.6060(4) 0.0578(4) 0.0178(17) Uani 1 1 d .
C216 C 0.2660(6) 0.6511(4) 0.0060(4) 0.0214(18) Uani 1 1 d .
H21D H 0.3332 0.6680 -0.0173 0.026 Uiso 1 1 calc R
C217 C 0.1684(6) 0.6712(4) -0.0114(4) 0.0186(17) Uani 1 1 d .
C218 C 0.1506(6) 0.7172(4) -0.0621(4) 0.0186(17) Uani 1 1 d .
C219 C 0.2229(6) 0.7561(4) -0.1085(4) 0.0213(18) Uani 1 1 d .
H21E H 0.2984 0.7526 -0.1107 0.026 Uiso 1 1 calc R
C220 C 0.1857(6) 0.7983(4) -0.1497(4) 0.0175(17) Uani 1 1 d .
C221 C 0.0712(7) 0.8017(4) -0.1453(4) 0.0235(19) Uani 1 1 d .
H22B H 0.0452 0.8309 -0.1747 0.028 Uiso 1 1 calc R
C222 C -0.0032(7) 0.7655(4) -0.1014(4) 0.0238(19) Uani 1 1 d .
H22C H -0.0785 0.7704 -0.0997 0.029 Uiso 1 1 calc R
C223 C 0.0359(6) 0.7203(4) -0.0582(3) 0.0160(17) Uani 1 1 d .
C224 C 0.3664(6) 0.5843(4) 0.0791(4) 0.0233(19) Uani 1 1 d .
C225 C 0.3801(12) 0.6257(9) 0.1333(8) 0.134(9) Uani 1 1 d .
H22D H 0.4463 0.6123 0.1472 0.201 Uiso 1 1 calc R
H22E H 0.3178 0.6196 0.1692 0.201 Uiso 1 1 calc R
H22F H 0.3850 0.6716 0.1181 0.201 Uiso 1 1 calc R
C226 C 0.3608(9) 0.5143(6) 0.1046(7) 0.073(4) Uani 1 1 d .
H22G H 0.4281 0.5020 0.1177 0.109 Uiso 1 1 calc R
H22H H 0.3507 0.4865 0.0712 0.109 Uiso 1 1 calc R
H22I H 0.2998 0.5089 0.1414 0.109 Uiso 1 1 calc R
C227 C 0.4648(8) 0.5944(7) 0.0263(5) 0.069(4) Uani 1 1 d .
H22J H 0.5292 0.5800 0.0417 0.104 Uiso 1 1 calc R
H22K H 0.4711 0.6407 0.0123 0.104 Uiso 1 1 calc R
H22L H 0.4585 0.5692 -0.0096 0.104 Uiso 1 1 calc R
C228 C 0.2643(7) 0.8411(4) -0.1990(4) 0.029(2) Uani 1 1 d .
C229 C 0.2073(7) 0.8921(5) -0.2338(5) 0.043(3) Uani 1 1 d .
H22M H 0.1628 0.9200 -0.2029 0.064 Uiso 1 1 calc R
H22N H 0.1610 0.8708 -0.2570 0.064 Uiso 1 1 calc R
H22O H 0.2610 0.9186 -0.2640 0.064 Uiso 1 1 calc R
C230 C 0.3399(9) 0.8776(5) -0.1672(5) 0.055(3) Uani 1 1 d .
H23A H 0.2969 0.9053 -0.1355 0.082 Uiso 1 1 calc R
H23B H 0.3892 0.9046 -0.1996 0.082 Uiso 1 1 calc R
H23C H 0.3819 0.8462 -0.1461 0.082 Uiso 1 1 calc R
C231 C 0.3334(9) 0.7977(5) -0.2489(5) 0.051(3) Uani 1 1 d .
H23D H 0.2858 0.7746 -0.2700 0.077 Uiso 1 1 calc R
H23E H 0.3747 0.7661 -0.2276 0.077 Uiso 1 1 calc R
H23F H 0.3832 0.8249 -0.2809 0.077 Uiso 1 1 calc R
C241 C -0.1475(6) 0.7343(4) 0.0676(4) 0.0225(18) Uani 1 1 d .
C242 C -0.1171(6) 0.7276(4) 0.1292(4) 0.027(2) Uani 1 1 d .
H24A H -0.1213 0.6870 0.1577 0.032 Uiso 1 1 calc R
C243 C -0.1007(7) 0.7917(4) 0.1463(4) 0.030(2) Uani 1 1 d .
H24B H -0.0847 0.8026 0.1877 0.036 Uiso 1 1 calc R
C244 C -0.1192(6) 0.8368(4) 0.0992(4) 0.0229(19) Uani 1 1 d .
C245 C -0.1458(6) 0.8005(4) 0.0491(4) 0.027(2) Uani 1 1 d .
H24C H -0.1722 0.8202 0.0116 0.033 Uiso 1 1 calc R
C249 C -0.1279(8) 0.9110(4) 0.1043(5) 0.038(2) Uani 1 1 d .
C246 C -0.0343(8) 0.9369(5) 0.1307(5) 0.047(3) Uani 1 1 d .
H24D H 0.0343 0.9307 0.1000 0.070 Uiso 1 1 calc R
H24E H -0.0319 0.9131 0.1713 0.070 Uiso 1 1 calc R
H24F H -0.0460 0.9833 0.1373 0.070 Uiso 1 1 calc R
C247 C -0.2352(8) 0.9216(5) 0.1534(6) 0.055(3) Uani 1 1 d .
H24G H -0.2956 0.9057 0.1372 0.083 Uiso 1 1 calc R
H24H H -0.2457 0.9680 0.1602 0.083 Uiso 1 1 calc R
H24I H -0.2324 0.8976 0.1939 0.083 Uiso 1 1 calc R
C248 C -0.1328(8) 0.9460(5) 0.0402(5) 0.045(3) Uani 1 1 d .
H24J H -0.1932 0.9292 0.0247 0.068 Uiso 1 1 calc R
H24K H -0.0650 0.9386 0.0093 0.068 Uiso 1 1 calc R
H24L H -0.1435 0.9927 0.0454 0.068 Uiso 1 1 calc R
C251 C -0.2097(6) 0.6882(4) -0.0270(4) 0.0178(17) Uani 1 1 d .
C252 C -0.1858(7) 0.6539(4) -0.0815(4) 0.0208(18) Uani 1 1 d .
H25D H -0.1220 0.6279 -0.0897 0.025 Uiso 1 1 calc R
C253 C -0.2530(7) 0.6567(4) -0.1243(4) 0.0252(19) Uani 1 1 d .
H25E H -0.2369 0.6313 -0.1605 0.030 Uiso 1 1 calc R
C254 C -0.3426(7) 0.6962(4) -0.1142(4) 0.035(2) Uani 1 1 d .
H25F H -0.3866 0.7002 -0.1447 0.042 Uiso 1 1 calc R
C255 C -0.3694(7) 0.7304(4) -0.0595(4) 0.029(2) Uani 1 1 d .
H25G H -0.4322 0.7574 -0.0526 0.035 Uiso 1 1 calc R
C256 C -0.3053(6) 0.7256(4) -0.0151(4) 0.0216(18) Uani 1 1 d .
H25H H -0.3258 0.7474 0.0232 0.026 Uiso 1 1 calc R
C261 C -0.1856(6) 0.6130(4) 0.0611(3) 0.0167(17) Uani 1 1 d .
C262 C -0.1500(6) 0.5532(4) 0.0353(4) 0.0203(18) Uani 1 1 d .
H26D H -0.0921 0.5520 -0.0012 0.024 Uiso 1 1 calc R
C263 C -0.1997(6) 0.4962(4) 0.0633(4) 0.0220(18) Uani 1 1 d .
H26E H -0.1751 0.4558 0.0463 0.026 Uiso 1 1 calc R
C264 C -0.2855(7) 0.4976(4) 0.1160(4) 0.028(2) Uani 1 1 d .
H26F H -0.3212 0.4585 0.1338 0.034 Uiso 1 1 calc R
C265 C -0.3190(6) 0.5560(4) 0.1427(4) 0.0234(19) Uani 1 1 d .
H26G H -0.3746 0.5562 0.1804 0.028 Uiso 1 1 calc R
C266 C -0.2724(6) 0.6137(4) 0.1150(4) 0.0212(18) Uani 1 1 d .
H26H H -0.2986 0.6538 0.1322 0.025 Uiso 1 1 calc R

loop_
_atom_site_aniso_label
_atom_site_aniso_U_11
_atom_site_aniso_U_22
_atom_site_aniso_U_33
_atom_site_aniso_U_23
_atom_site_aniso_U_13
_atom_site_aniso_U_12
Zr1 0.0159(4) 0.0118(4) 0.0275(5) 0.0008(3) -0.0092(3) -0.0015(3)
Cl1 0.0184(10) 0.0245(11) 0.0427(13) -0.0022(10) -0.0036(9) -0.0028(9)
Cl2 0.0283(11) 0.0226(11) 0.0405(13) 0.0040(9) -0.0210(10) -0.0012(9)
Zr2 0.0187(4) 0.0156(4) 0.0272(5) -0.0053(3) -0.0053(4) 0.0014(3)
Cl3 0.0280(12) 0.0286(12) 0.0320(12) -0.0079(9) 0.0002(10) 0.0039(10)
Zr3 0.0202(4) 0.0213(4) 0.0275(5) -0.0074(4) -0.0061(4) -0.0009(3)
Cl4 0.0324(12) 0.0160(10) 0.0426(14) -0.0067(9) -0.0095(10) -0.0014(9)
Cl5 0.0379(13) 0.0379(13) 0.0380(13) -0.0101(11) -0.0187(11) 0.0001(11)
Cl6 0.0277(11) 0.0226(11) 0.0395(13) -0.0052(9) -0.0063(10) -0.0040(9)
C10 0.020(4) 0.009(4) 0.016(4) 0.003(3) -0.012(3) -0.001(3)
C11 0.020(4) 0.013(4) 0.013(4) 0.003(3) -0.006(3) -0.002(3)
C12 0.011(4) 0.014(4) 0.021(4) -0.003(3) -0.009(3) -0.004(3)
C13 0.019(4) 0.016(4) 0.031(5) 0.001(4) -0.006(4) 0.002(4)
C14 0.018(4) 0.019(4) 0.015(4) 0.004(3) -0.005(3) -0.002(3)
C15 0.008(4) 0.014(4) 0.024(5) 0.000(3) 0.000(3) -0.001(3)
C16 0.014(4) 0.009(4) 0.035(5) 0.001(3) -0.014(4) 0.000(3)
C17 0.017(4) 0.011(4) 0.023(4) -0.001(3) -0.008(3) -0.003(3)
C18 0.011(4) 0.015(4) 0.032(5) -0.005(3) -0.006(3) -0.003(3)
C19 0.013(4) 0.009(4) 0.023(4) 0.002(3) -0.002(3) 0.001(3)
C20 0.022(4) 0.014(4) 0.033(5) 0.005(4) -0.017(4) 0.000(3)
C21 0.033(5) 0.017(4) 0.025(5) 0.001(4) -0.012(4) -0.005(4)
C22 0.015(4) 0.012(4) 0.022(4) 0.000(3) -0.004(3) -0.004(3)
C23 0.014(4) 0.015(4) 0.024(5) 0.005(3) -0.009(3) -0.002(3)
C24 0.024(5) 0.022(5) 0.032(5) -0.008(4) -0.004(4) 0.007(4)
C25 0.024(5) 0.030(5) 0.037(5) -0.008(4) 0.002(4) 0.002(4)
C26 0.041(6) 0.014(4) 0.040(6) -0.002(4) 0.003(4) -0.008(4)
C27 0.043(6) 0.044(6) 0.036(6) -0.021(5) -0.016(5) 0.015(5)
C28 0.037(5) 0.023(5) 0.025(5) 0.013(4) -0.014(4) 0.003(4)
C29 0.057(7) 0.039(6) 0.034(6) 0.026(5) -0.014(5) -0.002(5)
C30 0.053(7) 0.034(6) 0.044(6) 0.014(5) -0.017(5) 0.011(5)
C31 0.069(7) 0.036(6) 0.039(6) 0.000(5) -0.038(6) -0.006(5)
C41 0.018(4) 0.007(4) 0.033(5) -0.004(3) -0.012(4) 0.001(3)
C42 0.030(5) 0.012(4) 0.031(5) -0.005(4) -0.012(4) 0.002(4)
C43 0.030(5) 0.011(4) 0.043(6) -0.002(4) -0.023(4) -0.005(4)
C44 0.017(4) 0.007(4) 0.034(5) 0.005(3) -0.005(4) -0.004(3)
C45 0.023(5) 0.013(4) 0.037(5) 0.007(4) -0.013(4) -0.002(4)
C46 0.022(5) 0.026(5) 0.043(6) 0.007(4) -0.013(4) -0.004(4)
C47 0.025(5) 0.049(6) 0.045(6) 0.015(5) -0.014(4) -0.004(5)
C48 0.028(5) 0.021(5) 0.092(9) 0.005(5) -0.014(5) -0.016(4)
C49 0.016(4) 0.030(5) 0.061(7) 0.005(5) -0.012(4) -0.004(4)
C51 0.019(4) 0.014(4) 0.016(4) 0.003(3) -0.004(3) 0.004(3)
C52 0.017(4) 0.019(4) 0.037(5) 0.001(4) -0.003(4) -0.005(4)
C53 0.023(5) 0.028(5) 0.035(5) 0.007(4) -0.002(4) 0.000(4)
C54 0.032(5) 0.029(5) 0.035(6) 0.002(4) 0.008(4) 0.009(4)
C55 0.048(6) 0.019(4) 0.025(5) -0.007(4) -0.007(4) 0.013(4)
C56 0.028(5) 0.024(5) 0.018(4) -0.002(4) -0.004(4) 0.010(4)
C61 0.019(4) 0.015(4) 0.016(4) 0.001(3) 0.000(3) -0.001(3)
C62 0.015(4) 0.019(4) 0.028(5) 0.003(4) -0.006(4) -0.001(3)
C63 0.023(5) 0.028(5) 0.025(5) 0.000(4) -0.015(4) -0.003(4)
C64 0.031(5) 0.037(5) 0.031(5) -0.003(4) -0.015(4) 0.012(4)
C65 0.031(5) 0.029(5) 0.044(6) 0.019(4) 0.001(5) -0.002(4)
C66 0.021(4) 0.018(4) 0.030(5) 0.005(4) -0.013(4) 0.003(4)
C100 0.018(4) 0.012(4) 0.021(4) -0.004(3) -0.006(3) -0.003(3)
C111 0.018(4) 0.013(4) 0.015(4) 0.001(3) 0.001(3) -0.004(3)
C112 0.018(4) 0.010(4) 0.022(4) 0.004(3) -0.010(3) -0.003(3)
C113 0.037(5) 0.020(4) 0.018(4) -0.008(3) -0.015(4) 0.007(4)
C114 0.042(6) 0.017(4) 0.022(5) -0.002(4) 0.000(4) 0.000(4)
C115 0.027(5) 0.023(5) 0.022(5) -0.009(4) 0.004(4) -0.006(4)
C116 0.017(4) 0.028(5) 0.026(5) -0.012(4) -0.008(4) -0.001(4)
C117 0.019(4) 0.018(4) 0.017(4) -0.004(3) -0.004(3) 0.002(3)
C118 0.016(4) 0.015(4) 0.023(4) -0.001(3) -0.004(3) 0.000(3)
C119 0.022(4) 0.023(4) 0.021(5) -0.008(4) -0.001(4) 0.000(4)
C120 0.018(4) 0.024(4) 0.021(4) 0.000(4) 0.003(3) 0.008(4)
C121 0.019(4) 0.019(4) 0.025(5) 0.005(4) 0.003(4) -0.005(4)
C122 0.014(4) 0.019(4) 0.028(5) -0.005(4) -0.002(3) 0.006(3)
C123 0.015(4) 0.020(4) 0.026(5) -0.005(4) 0.001(4) 0.005(3)
C124 0.032(5) 0.037(6) 0.047(6) -0.021(5) -0.006(5) -0.012(4)
C125 0.040(6) 0.035(6) 0.045(6) 0.013(5) -0.011(5) -0.018(5)
C126 0.056(7) 0.032(6) 0.074(8) -0.017(5) -0.031(6) 0.003(5)
C127 0.051(7) 0.049(7) 0.054(7) -0.009(5) -0.015(5) -0.029(5)
C128 0.032(5) 0.034(5) 0.034(5) -0.007(4) 0.001(4) 0.001(4)
C129 0.037(6) 0.036(6) 0.039(6) 0.007(5) 0.009(5) 0.003(5)
C130 0.051(6) 0.042(6) 0.018(5) -0.007(4) 0.004(4) 0.000(5)
C131 0.055(7) 0.031(5) 0.029(5) 0.004(4) -0.007(5) 0.003(5)
C141 0.020(4) 0.020(4) 0.028(5) -0.003(4) -0.014(4) -0.004(4)
C142 0.023(5) 0.020(4) 0.033(5) -0.004(4) -0.014(4) 0.003(4)
C143 0.027(5) 0.030(5) 0.032(5) 0.001(4) -0.019(4) 0.009(4)
C144 0.015(4) 0.032(5) 0.039(5) -0.014(4) -0.003(4) 0.003(4)
C145 0.009(4) 0.023(5) 0.042(5) -0.004(4) -0.004(4) -0.007(4)
C146 0.030(5) 0.035(5) 0.035(5) -0.007(4) -0.011(4) 0.010(4)
C147 0.054(7) 0.025(5) 0.051(7) -0.003(5) -0.011(5) 0.017(5)
C148 0.039(6) 0.046(6) 0.053(7) -0.006(5) -0.016(5) 0.018(5)
C149 0.042(6) 0.034(6) 0.053(7) -0.009(5) -0.012(5) 0.013(5)
C151 0.026(5) 0.018(4) 0.023(5) -0.007(3) -0.012(4) 0.007(4)
C152 0.024(4) 0.023(4) 0.021(4) -0.003(3) -0.008(4) -0.006(4)
C153 0.030(5) 0.016(4) 0.032(5) 0.001(4) -0.008(4) 0.005(4)
C154 0.037(5) 0.017(5) 0.051(6) -0.006(4) -0.021(5) -0.005(4)
C155 0.035(5) 0.025(5) 0.052(6) 0.000(4) -0.021(5) -0.008(4)
C156 0.029(5) 0.026(5) 0.035(5) -0.002(4) -0.012(4) -0.009(4)
C161 0.026(5) 0.013(4) 0.020(4) -0.012(3) -0.006(4) 0.003(3)
C162 0.023(4) 0.017(4) 0.027(5) -0.003(3) -0.011(4) -0.006(4)
C163 0.031(5) 0.015(4) 0.036(5) -0.003(4) -0.004(4) -0.008(4)
C164 0.055(6) 0.019(5) 0.023(5) -0.006(4) -0.009(4) -0.008(4)
C165 0.032(5) 0.019(4) 0.028(5) 0.002(4) -0.016(4) -0.003(4)
C166 0.031(5) 0.019(4) 0.023(5) -0.001(4) -0.013(4) -0.004(4)
C200 0.011(4) 0.017(4) 0.031(5) -0.010(4) -0.006(3) -0.002(3)
C211 0.026(5) 0.013(4) 0.020(4) -0.005(3) -0.004(4) -0.004(4)
C212 0.012(4) 0.021(4) 0.020(4) -0.003(3) 0.000(3) -0.004(3)
C213 0.023(4) 0.031(5) 0.011(4) -0.002(3) -0.004(3) -0.009(4)
C214 0.025(5) 0.032(5) 0.019(4) 0.009(4) -0.007(4) 0.001(4)
C215 0.018(4) 0.016(4) 0.020(4) -0.005(3) -0.004(3) 0.002(3)
C216 0.015(4) 0.019(4) 0.028(5) -0.004(4) 0.002(4) -0.002(3)
C217 0.016(4) 0.013(4) 0.027(5) -0.005(3) -0.003(4) 0.001(3)
C218 0.011(4) 0.019(4) 0.025(5) -0.009(4) -0.002(3) 0.002(3)
C219 0.015(4) 0.015(4) 0.034(5) -0.010(4) -0.003(4) -0.001(3)
C220 0.016(4) 0.014(4) 0.021(4) -0.004(3) 0.000(3) -0.004(3)
C221 0.036(5) 0.020(4) 0.018(4) 0.001(3) -0.014(4) 0.000(4)
C222 0.018(4) 0.029(5) 0.021(5) -0.001(4) 0.003(4) -0.006(4)
C223 0.019(4) 0.015(4) 0.014(4) -0.004(3) -0.003(3) 0.002(3)
C224 0.022(4) 0.028(5) 0.020(4) 0.001(4) -0.005(4) -0.002(4)
C225 0.093(11) 0.205(19) 0.149(15) -0.138(15) -0.094(12) 0.094(13)
C226 0.041(7) 0.054(8) 0.121(12) 0.029(8) -0.023(7) 0.009(6)
C227 0.020(5) 0.112(11) 0.064(8) 0.054(7) -0.002(5) 0.010(6)
C228 0.025(5) 0.030(5) 0.029(5) 0.010(4) -0.005(4) 0.000(4)
C229 0.030(5) 0.039(6) 0.051(7) 0.014(5) 0.003(5) -0.004(5)
C230 0.055(7) 0.062(8) 0.050(7) 0.012(6) -0.020(6) -0.029(6)
C231 0.056(7) 0.045(6) 0.044(7) 0.010(5) 0.002(5) 0.012(6)
C241 0.016(4) 0.021(4) 0.028(5) -0.008(4) 0.002(4) 0.000(4)
C242 0.023(5) 0.033(5) 0.026(5) -0.012(4) -0.004(4) -0.001(4)
C243 0.028(5) 0.038(5) 0.024(5) -0.016(4) 0.003(4) -0.011(4)
C244 0.017(4) 0.020(4) 0.031(5) -0.015(4) 0.003(4) 0.001(4)
C245 0.019(4) 0.025(5) 0.037(5) -0.007(4) -0.003(4) -0.003(4)
C249 0.042(6) 0.030(5) 0.038(6) -0.005(4) -0.003(5) -0.011(5)
C246 0.045(6) 0.038(6) 0.052(7) -0.022(5) 0.009(5) -0.010(5)
C247 0.036(6) 0.034(6) 0.086(9) -0.030(6) 0.016(6) -0.008(5)
C248 0.037(6) 0.036(6) 0.056(7) 0.001(5) 0.003(5) -0.003(5)
C251 0.013(4) 0.017(4) 0.024(4) -0.002(3) -0.004(3) 0.002(3)
C252 0.025(4) 0.019(4) 0.020(4) 0.004(3) -0.009(4) -0.004(4)
C253 0.028(5) 0.025(5) 0.021(5) -0.002(4) -0.001(4) -0.008(4)
C254 0.030(5) 0.037(6) 0.040(6) 0.018(5) -0.018(5) -0.018(5)
C255 0.024(5) 0.032(5) 0.029(5) 0.014(4) -0.005(4) -0.006(4)
C256 0.024(4) 0.018(4) 0.021(4) 0.001(3) -0.002(4) -0.001(4)
C261 0.016(4) 0.018(4) 0.016(4) -0.001(3) -0.003(3) -0.007(3)
C262 0.018(4) 0.021(4) 0.022(4) -0.005(3) -0.005(3) -0.003(4)
C263 0.029(5) 0.011(4) 0.028(5) -0.003(3) -0.010(4) 0.003(4)
C264 0.027(5) 0.029(5) 0.029(5) 0.011(4) -0.011(4) -0.003(4)
C265 0.016(4) 0.033(5) 0.019(4) 0.006(4) -0.002(3) -0.001(4)
C266 0.016(4) 0.031(5) 0.015(4) -0.010(4) 0.000(3) 0.001(4)

loop_
_atom_type_symbol
_atom_type_description
_atom_type_scat_dispersion_real
_atom_type_scat_dispersion_imag
_atom_type_scat_source
C C 0.0033 0.0016 'International Tables Vol C Tables 4.2.6.8 and 6.1.1.4'
H H 0.0000 0.0000 'International Tables Vol C Tables 4.2.6.8 and 6.1.1.4'
Cl Cl 0.1484 0.1585 'International Tables Vol C Tables 4.2.6.8 and 6.1.1.4'
Zr Zr -2.9673 0.5597 'International Tables Vol C Tables 4.2.6.8 and 6.1.1.4'

loop_
_geom_angle_atom_site_label_1
_geom_angle_atom_site_label_2
_geom_angle_atom_site_label_3
_geom_angle
C11 Zr1 Cl1 122.91(18)
C11 Zr1 Cl2 127.89(18)
Cl1 Zr1 Cl2 95.79(8)
C11 Zr1 C41 57.8(2)
Cl1 Zr1 C41 125.1(2)
Cl2 Zr1 C41 127.84(19)
C11 Zr1 C42 77.6(3)
Cl1 Zr1 C42 140.6(2)
Cl2 Zr1 C42 94.44(19)
C41 Zr1 C42 33.5(2)
C11 Zr1 C45 80.7(2)
Cl1 Zr1 C45 92.5(2)
Cl2 Zr1 C45 135.54(19)
C41 Zr1 C45 33.7(3)
C42 Zr1 C45 55.1(3)
C11 Zr1 C23 34.5(2)
Cl1 Zr1 C23 135.42(18)
Cl2 Zr1 C23 93.62(17)
C41 Zr1 C23 79.5(2)
C42 Zr1 C23 81.5(3)
C45 Zr1 C23 110.3(2)
C11 Zr1 C12 33.8(2)
Cl1 Zr1 C12 89.71(18)
Cl2 Zr1 C12 136.20(17)
C41 Zr1 C12 80.4(2)
C42 Zr1 C12 108.4(2)
C45 Zr1 C12 87.3(2)
C23 Zr1 C12 55.3(2)
C11 Zr1 C43 109.1(2)
Cl1 Zr1 C43 111.4(2)
Cl2 Zr1 C43 82.84(19)
C41 Zr1 C43 54.6(2)
C42 Zr1 C43 33.0(3)
C45 Zr1 C43 53.7(3)
C23 Zr1 C43 113.0(3)
C12 Zr1 C43 134.8(2)
C11 Zr1 C44 111.1(2)
Cl1 Zr1 C44 86.57(19)
Cl2 Zr1 C44 104.00(18)
C41 Zr1 C44 54.9(2)
C42 Zr1 C44 54.0(3)
C45 Zr1 C44 33.0(2)
C23 Zr1 C44 132.7(2)
C12 Zr1 C44 119.7(2)
C43 Zr1 C44 31.1(3)
C11 Zr1 C18 55.0(2)
Cl1 Zr1 C18 105.87(17)
Cl2 Zr1 C18 83.63(17)
C41 Zr1 C18 110.1(2)
C42 Zr1 C18 113.1(3)
C45 Zr1 C18 135.3(2)
C23 Zr1 C18 32.5(2)
C12 Zr1 C18 53.3(2)
C43 Zr1 C18 141.4(3)
C44 Zr1 C18 164.9(2)
C11 Zr1 C17 54.1(2)
Cl1 Zr1 C17 82.20(17)
Cl2 Zr1 C17 106.33(16)
C41 Zr1 C17 109.8(2)
C42 Zr1 C17 130.5(2)
C45 Zr1 C17 118.1(2)
C23 Zr1 C17 53.4(2)
C12 Zr1 C17 31.5(2)
C43 Zr1 C17 163.2(2)
C44 Zr1 C17 148.5(2)
C18 Zr1 C17 31.3(2)
Cl4 Zr2 C111 126.03(18)
Cl4 Zr2 Cl3 95.87(8)
C111 Zr2 Cl3 125.97(18)
Cl4 Zr2 C141 127.5(2)
C111 Zr2 C141 57.0(2)
Cl3 Zr2 C141 124.8(2)
Cl4 Zr2 C145 139.2(2)
C111 Zr2 C145 78.3(3)
Cl3 Zr2 C145 91.4(2)
C141 Zr2 C145 33.7(3)
Cl4 Zr2 C142 94.18(19)
C111 Zr2 C142 78.5(2)
Cl3 Zr2 C142 136.5(2)
C141 Zr2 C142 33.8(3)
C145 Zr2 C142 55.6(3)
Cl4 Zr2 C123 134.91(19)
C111 Zr2 C123 34.3(2)
Cl3 Zr2 C123 92.45(19)
C141 Zr2 C123 80.1(3)
C145 Zr2 C123 84.5(3)
C142 Zr2 C123 109.5(3)
Cl4 Zr2 C144 108.3(2)
C111 Zr2 C144 109.7(3)
Cl3 Zr2 C144 82.0(2)
C141 Zr2 C144 55.3(3)
C145 Zr2 C144 33.3(3)
C142 Zr2 C144 54.7(3)
C123 Zr2 C144 116.7(3)
Cl4 Zr2 C112 92.28(17)
C111 Zr2 C112 34.1(2)
Cl3 Zr2 C112 137.97(17)
C141 Zr2 C112 79.1(2)
C145 Zr2 C112 108.6(2)
C142 Zr2 C112 83.5(2)
C123 Zr2 C112 54.9(2)
C144 Zr2 C112 133.7(3)
Cl4 Zr2 C143 85.3(2)
C111 Zr2 C143 109.8(3)
Cl3 Zr2 C143 105.7(2)
C141 Zr2 C143 55.1(3)
C145 Zr2 C143 54.2(3)
C142 Zr2 C143 33.5(3)
C123 Zr2 C143 134.4(3)
C144 Zr2 C143 31.6(3)
C112 Zr2 C143 116.1(3)
Cl4 Zr2 C118 104.97(17)
C111 Zr2 C118 55.1(2)
Cl3 Zr2 C118 84.72(18)
C141 Zr2 C118 110.0(2)
C145 Zr2 C118 115.7(3)
C142 Zr2 C118 132.7(2)
C123 Zr2 C118 32.0(2)
C144 Zr2 C118 145.1(3)
C112 Zr2 C118 53.4(2)
C143 Zr2 C118 164.8(3)
Cl4 Zr2 C117 82.38(17)
C111 Zr2 C117 54.7(2)
Cl3 Zr2 C117 108.96(17)
C141 Zr2 C117 109.1(2)
C145 Zr2 C117 132.5(2)
C142 Zr2 C117 114.3(3)
C123 Zr2 C117 53.1(2)
C144 Zr2 C117 164.2(2)
C112 Zr2 C117 31.8(2)
C143 Zr2 C117 144.2(3)
C118 Zr2 C117 31.6(2)
Cl5 Zr3 Cl6 99.12(8)
Cl5 Zr3 C211 121.95(19)
Cl6 Zr3 C211 126.11(19)
Cl5 Zr3 C241 121.6(2)
Cl6 Zr3 C241 128.2(2)
C211 Zr3 C241 58.4(3)
Cl5 Zr3 C245 134.5(2)
Cl6 Zr3 C245 95.6(2)
C211 Zr3 C245 80.2(3)
C241 Zr3 C245 33.1(3)
Cl5 Zr3 C242 87.4(2)
Cl6 Zr3 C242 140.0(2)
C211 Zr3 C242 79.8(3)
C241 Zr3 C242 34.6(3)
C245 Zr3 C242 55.5(3)
Cl5 Zr3 C223 136.62(18)
Cl6 Zr3 C223 92.04(18)
C211 Zr3 C223 34.2(2)
C241 Zr3 C223 80.0(3)
C245 Zr3 C223 85.1(3)
C242 Zr3 C223 110.0(3)
Cl5 Zr3 C212 89.62(18)
Cl6 Zr3 C212 134.15(18)
C211 Zr3 C212 33.4(2)
C241 Zr3 C212 80.6(2)
C245 Zr3 C212 109.8(2)
C242 Zr3 C212 84.9(3)
C223 Zr3 C212 54.7(2)
Cl5 Zr3 C243 80.4(2)
Cl6 Zr3 C243 109.0(2)
C211 Zr3 C243 110.9(3)
C241 Zr3 C243 55.3(3)
C245 Zr3 C243 54.1(3)
C242 Zr3 C243 33.0(3)
C223 Zr3 C243 134.7(3)
C212 Zr3 C243 116.9(3)
Cl5 Zr3 C244 105.01(19)
Cl6 Zr3 C244 86.25(19)
C211 Zr3 C244 111.6(3)
C241 Zr3 C244 55.1(2)
C245 Zr3 C244 33.5(3)
C242 Zr3 C244 54.1(3)
C223 Zr3 C244 117.5(2)
C212 Zr3 C244 134.8(2)
C243 Zr3 C244 31.2(3)
Cl5 Zr3 C217 83.64(17)
Cl6 Zr3 C217 103.93(18)
C211 Zr3 C217 54.2(2)
C241 Zr3 C217 110.6(2)
C245 Zr3 C217 133.6(2)
C242 Zr3 C217 116.0(3)
C223 Zr3 C217 53.0(2)
C212 Zr3 C217 32.1(2)
C243 Zr3 C217 145.2(3)
C244 Zr3 C217 165.6(2)
Cl5 Zr3 C218 108.71(17)
Cl6 Zr3 C218 81.49(18)
C211 Zr3 C218 54.6(2)
C241 Zr3 C218 110.2(2)
C245 Zr3 C218 116.0(3)
C242 Zr3 C218 133.7(2)
C223 Zr3 C218 31.9(2)
C212 Zr3 C218 53.3(2)
C243 Zr3 C218 165.3(2)
C244 Zr3 C218 145.5(2)
C217 Zr3 C218 31.4(2)
C61 C10 C11 113.0(6)
C61 C10 C41 115.3(6)
C11 C10 C41 98.9(5)
C61 C10 C51 103.1(6)
C11 C10 C51 114.7(6)
C41 C10 C51 112.5(6)
C12 C11 C23 107.4(6)
C12 C11 C10 125.0(6)
C23 C11 C10 126.3(6)
C12 C11 Zr1 77.8(4)
C23 C11 Zr1 76.2(4)
C10 C11 Zr1 102.1(4)
C13 C12 C17 117.2(7)
C13 C12 C11 133.6(7)
C17 C12 C11 108.8(6)
C13 C12 Zr1 112.8(5)
C17 C12 Zr1 80.3(4)
C11 C12 Zr1 68.4(4)
C14 C13 C12 119.6(7)
C13 C14 C15 123.4(7)
C16 C15 C14 119.0(7)
C16 C15 C24 122.0(7)
C14 C15 C24 119.0(7)
C15 C16 C17 119.2(7)
C16 C17 C12 121.0(7)
C16 C17 C18 130.5(7)
C12 C17 C18 108.4(6)
C16 C17 Zr1 125.8(5)
C12 C17 Zr1 68.1(4)
C18 C17 Zr1 73.0(4)
C19 C18 C17 131.8(7)
C19 C18 C23 120.5(7)
C17 C18 C23 107.7(7)
C19 C18 Zr1 120.4(5)
C17 C18 Zr1 75.6(4)
C23 C18 Zr1 67.9(4)
C20 C19 C18 119.6(7)
C19 C20 C21 119.3(7)
C19 C20 C28 122.6(7)
C21 C20 C28 118.1(7)
C22 C21 C20 122.4(8)
C21 C22 C23 119.3(7)
C22 C23 C18 118.8(7)
C22 C23 C11 133.5(7)
C18 C23 C11 107.6(7)
C22 C23 Zr1 115.9(5)
C18 C23 Zr1 79.6(4)
C11 C23 Zr1 69.3(4)
C26 C24 C25 110.2(7)
C26 C24 C15 113.4(7)
C25 C24 C15 106.8(6)
C26 C24 C27 107.2(7)
C25 C24 C27 108.5(7)
C15 C24 C27 110.6(6)
C29 C28 C30 108.0(8)
C29 C28 C20 110.4(7)
C30 C28 C20 111.0(7)
C29 C28 C31 108.6(8)
C30 C28 C31 108.7(7)
C20 C28 C31 110.0(7)
C42 C41 C45 107.3(7)
C42 C41 C10 123.4(7)
C45 C41 C10 126.1(7)
C42 C41 Zr1 74.4(4)
C45 C41 Zr1 74.3(4)
C10 C41 Zr1 101.2(4)
C41 C42 C43 107.9(7)
C41 C42 Zr1 72.2(4)
C43 C42 Zr1 77.5(5)
C44 C43 C42 109.4(7)
C44 C43 Zr1 75.7(4)
C42 C43 Zr1 69.5(4)
C43 C44 C45 106.8(7)
C43 C44 C46 124.8(7)
C45 C44 C46 127.7(7)
C43 C44 Zr1 73.2(4)
C45 C44 Zr1 68.5(4)
C46 C44 Zr1 130.4(5)
C41 C45 C44 108.5(7)
C41 C45 Zr1 72.0(4)
C44 C45 Zr1 78.5(4)
C44 C46 C47 112.3(7)
C44 C46 C48 106.7(7)
C47 C46 C48 108.9(8)
C44 C46 C49 110.9(7)
C47 C46 C49 109.3(8)
C48 C46 C49 108.6(7)
C56 C51 C52 117.4(7)
C56 C51 C10 122.2(7)
C52 C51 C10 119.7(7)
C53 C52 C51 121.3(8)
C54 C53 C52 119.5(8)
C55 C54 C53 120.1(8)
C54 C55 C56 120.7(8)
C51 C56 C55 120.9(8)
C62 C61 C66 118.2(7)
C62 C61 C10 120.4(7)
C66 C61 C10 121.0(7)
C63 C62 C61 121.3(7)
C62 C63 C64 121.0(7)
C63 C64 C65 119.3(8)
C66 C65 C64 119.2(8)
C61 C66 C65 121.0(8)
C151 C100 C111 112.8(6)
C151 C100 C141 115.7(6)
C111 C100 C141 98.0(6)
C151 C100 C161 105.4(6)
C111 C100 C161 112.2(6)
C141 C100 C161 112.9(6)
C123 C111 C112 105.6(6)
C123 C111 C100 128.0(7)
C112 C111 C100 125.0(6)
C123 C111 Zr2 75.4(4)
C112 C111 Zr2 77.0(4)
C100 C111 Zr2 102.9(5)
C113 C112 C117 117.0(7)
C113 C112 C111 133.1(7)
C117 C112 C111 109.2(6)
C113 C112 Zr2 111.4(5)
C117 C112 Zr2 79.5(4)
C111 C112 Zr2 68.9(4)
C114 C113 C112 120.5(7)
C113 C114 C115 122.6(8)
C116 C115 C114 118.5(7)
C116 C115 C124 123.4(7)
C114 C115 C124 117.9(8)
C115 C116 C117 120.2(7)
C116 C117 C112 120.9(7)
C116 C117 C118 131.3(7)
C112 C117 C118 107.9(6)
C116 C117 Zr2 122.0(5)
C112 C117 Zr2 68.7(4)
C118 C117 Zr2 73.3(4)
C119 C118 C123 122.1(7)
C119 C118 C117 130.3(7)
C123 C118 C117 107.4(7)
C119 C118 Zr2 118.0(5)
C123 C118 Zr2 68.1(4)
C117 C118 Zr2 75.1(4)
C120 C119 C118 120.1(7)
C119 C120 C121 117.8(7)
C119 C120 C128 121.6(7)
C121 C120 C128 120.6(7)
C122 C121 C120 123.6(7)
C121 C122 C123 119.4(7)
C122 C123 C118 116.9(7)
C122 C123 C111 133.0(7)
C118 C123 C111 109.9(7)
C122 C123 Zr2 113.9(5)
C118 C123 Zr2 79.9(4)
C111 C123 Zr2 70.2(4)
C127 C124 C115 112.4(8)
C127 C124 C125 108.6(8)
C115 C124 C125 110.9(7)
C127 C124 C126 111.8(8)
C115 C124 C126 107.9(7)
C125 C124 C126 105.0(8)
C131 C128 C120 110.3(7)
C131 C128 C129 110.6(8)
C120 C128 C129 109.1(7)
C131 C128 C130 107.4(8)
C120 C128 C130 112.4(7)
C129 C128 C130 107.1(7)
C145 C141 C142 107.5(7)
C145 C141 C100 124.9(7)
C142 C141 C100 124.2(7)
C145 C141 Zr2 73.4(5)
C142 C141 Zr2 73.9(4)
C100 C141 Zr2 102.1(4)
C141 C142 C143 107.4(8)
C141 C142 Zr2 72.3(4)
C143 C142 Zr2 77.1(5)
C144 C143 C142 107.7(7)
C144 C143 C146 126.9(8)
C142 C143 C146 124.6(8)
C144 C143 Zr2 72.3(5)
C142 C143 Zr2 69.4(4)
C146 C143 Zr2 131.5(6)
C143 C144 C145 109.0(8)
C143 C144 Zr2 76.1(5)
C145 C144 Zr2 70.7(4)
C141 C145 C144 108.2(7)
C141 C145 Zr2 72.9(4)
C144 C145 Zr2 76.0(5)
C147 C146 C143 112.1(7)
C147 C146 C148 108.3(8)
C143 C146 C148 105.4(7)
C147 C146 C149 110.2(8)
C143 C146 C149 111.5(7)
C148 C146 C149 109.1(7)
C152 C151 C156 118.2(7)
C152 C151 C100 120.8(7)
C156 C151 C100 120.6(7)
C153 C152 C151 121.7(7)
C154 C153 C152 119.1(8)
C155 C154 C153 121.0(8)
C154 C155 C156 119.9(8)
C151 C156 C155 120.1(8)
C166 C161 C162 118.8(7)
C166 C161 C100 121.7(7)
C162 C161 C100 119.3(7)
C163 C162 C161 120.8(7)
C162 C163 C164 119.9(8)
C165 C164 C163 119.4(8)
C164 C165 C166 120.6(8)
C161 C166 C165 120.5(8)
C241 C200 C261 113.6(7)
C241 C200 C251 113.5(6)
C261 C200 C251 103.6(6)
C241 C200 C211 100.0(6)
C261 C200 C211 114.7(6)
C251 C200 C211 111.9(6)
C212 C211 C223 107.1(7)
C212 C211 C200 126.3(7)
C223 C211 C200 124.7(7)
C212 C211 Zr3 77.4(4)
C223 C211 Zr3 76.2(4)
C200 C211 Zr3 100.5(4)
C211 C212 C213 134.8(7)
C211 C212 C217 108.7(7)
C213 C212 C217 116.4(7)
C211 C212 Zr3 69.2(4)
C213 C212 Zr3 115.7(5)
C217 C212 Zr3 79.3(4)
C214 C213 C212 119.8(7)
C213 C214 C215 124.5(7)
C216 C215 C214 118.1(7)
C216 C215 C224 120.6(7)
C214 C215 C224 121.3(7)
C215 C216 C217 119.2(7)
C216 C217 C212 122.0(7)
C216 C217 C218 129.9(7)
C212 C217 C218 108.1(6)
C216 C217 Zr3 122.2(5)
C212 C217 Zr3 68.5(4)
C218 C217 Zr3 74.6(4)
C219 C218 C223 121.2(7)
C219 C218 C217 131.7(7)
C223 C218 C217 107.0(6)
C219 C218 Zr3 121.6(5)
C223 C218 Zr3 67.6(4)
C217 C218 Zr3 74.1(4)
C220 C219 C218 120.7(7)
C219 C220 C221 117.9(7)
C219 C220 C228 120.4(7)
C221 C220 C228 121.6(7)
C222 C221 C220 124.2(7)
C221 C222 C223 118.0(7)
C222 C223 C218 117.8(7)
C222 C223 C211 133.0(7)
C218 C223 C211 109.0(6)
C222 C223 Zr3 114.3(5)
C218 C223 Zr3 80.5(4)
C211 C223 Zr3 69.6(4)
C227 C224 C226 110.0(9)
C227 C224 C225 107.1(11)
C226 C224 C225 107.4(11)
C227 C224 C215 112.0(7)
C226 C224 C215 111.5(7)
C225 C224 C215 108.8(7)
C229 C228 C220 112.8(7)
C229 C228 C230 106.6(8)
C220 C228 C230 111.1(7)
C229 C228 C231 108.3(8)
C220 C228 C231 109.1(7)
C230 C228 C231 108.8(8)
C245 C241 C242 107.1(7)
C245 C241 C200 127.3(7)
C242 C241 C200 122.4(7)
C245 C241 Zr3 74.7(5)
C242 C241 Zr3 74.0(5)
C200 C241 Zr3 101.1(5)
C243 C242 C241 106.9(8)
C243 C242 Zr3 77.0(5)
C241 C242 Zr3 71.3(5)
C244 C243 C242 109.9(7)
C244 C243 Zr3 75.6(5)
C242 C243 Zr3 70.0(5)
C243 C244 C245 106.9(7)
C243 C244 C249 125.8(8)
C245 C244 C249 126.6(8)
C243 C244 Zr3 73.2(5)
C245 C244 Zr3 68.6(4)
C249 C244 Zr3 130.6(6)
C241 C245 C244 109.1(8)
C241 C245 Zr3 72.1(5)
C244 C245 Zr3 77.9(4)
C248 C249 C244 111.1(8)
C248 C249 C246 111.0(8)
C244 C249 C246 111.4(8)
C248 C249 C247 110.1(9)
C244 C249 C247 104.6(7)
C246 C249 C247 108.5(8)
C252 C251 C256 118.5(7)
C252 C251 C200 120.2(6)
C256 C251 C200 120.6(7)
C251 C252 C253 121.4(8)
C254 C253 C252 119.6(8)
C253 C254 C255 120.2(8)
C256 C255 C254 120.4(8)
C255 C256 C251 119.7(8)
C262 C261 C266 119.3(7)
C262 C261 C200 119.6(7)
C266 C261 C200 120.5(7)
C263 C262 C261 119.6(7)
C262 C263 C264 120.5(7)
C265 C264 C263 120.1(8)
C266 C265 C264 120.6(8)
C265 C266 C261 119.7(7)

loop_
_geom_bond_atom_site_label_1
_geom_bond_atom_site_label_2
_geom_bond_distance
Zr1 C11 2.422(7)
Zr1 Cl1 2.425(2)
Zr1 Cl2 2.427(2)
Zr1 C41 2.440(7)
Zr1 C42 2.468(8)
Zr1 C45 2.470(8)
Zr1 C23 2.515(7)
Zr1 C12 2.545(7)
Zr1 C43 2.571(7)
Zr1 C44 2.602(7)
Zr1 C18 2.670(7)
Zr1 C17 2.704(7)
Zr2 Cl4 2.426(2)
Zr2 C111 2.432(7)
Zr2 Cl3 2.433(2)
Zr2 C141 2.445(7)
Zr2 C145 2.451(8)
Zr2 C142 2.466(8)
Zr2 C123 2.501(8)
Zr2 C144 2.521(8)
Zr2 C112 2.539(8)
Zr2 C143 2.568(7)
Zr2 C118 2.655(7)
Zr2 C117 2.679(7)
Zr3 Cl5 2.411(2)
Zr3 Cl6 2.418(2)
Zr3 C211 2.429(7)
Zr3 C241 2.429(8)
Zr3 C245 2.462(8)
Zr3 C242 2.465(9)
Zr3 C223 2.518(7)
Zr3 C212 2.536(8)
Zr3 C243 2.556(8)
Zr3 C244 2.586(7)
Zr3 C217 2.678(7)
Zr3 C218 2.685(7)
C10 C61 1.533(10)
C10 C11 1.544(10)
C10 C41 1.547(10)
C10 C51 1.554(10)
C11 C12 1.449(10)
C11 C23 1.465(10)
C12 C13 1.427(11)
C12 C17 1.434(10)
C13 C14 1.360(11)
C14 C15 1.409(10)
C15 C16 1.381(11)
C15 C24 1.549(10)
C16 C17 1.427(10)
C17 C18 1.451(11)
C18 C19 1.403(10)
C18 C23 1.459(10)
C19 C20 1.376(11)
C20 C21 1.439(11)
C20 C28 1.549(10)
C21 C22 1.366(10)
C22 C23 1.401(10)
C24 C26 1.507(11)
C24 C25 1.548(11)
C24 C27 1.550(11)
C28 C29 1.521(13)
C28 C30 1.547(12)
C28 C31 1.562(11)
C41 C42 1.413(11)
C41 C45 1.423(11)
C42 C43 1.435(11)
C43 C44 1.388(11)
C44 C45 1.448(10)
C44 C46 1.527(11)
C46 C47 1.531(12)
C46 C48 1.536(12)
C46 C49 1.538(11)
C51 C56 1.384(11)
C51 C52 1.404(11)
C52 C53 1.389(11)
C53 C54 1.388(12)
C54 C55 1.351(12)
C55 C56 1.401(11)
C61 C62 1.389(10)
C61 C66 1.392(11)
C62 C63 1.369(10)
C63 C64 1.375(12)
C64 C65 1.404(12)
C65 C66 1.397(11)
C100 C151 1.522(10)
C100 C111 1.538(10)
C100 C141 1.545(11)
C100 C161 1.554(11)
C111 C123 1.457(11)
C111 C112 1.459(10)
C112 C113 1.424(11)
C112 C117 1.436(10)
C113 C114 1.354(11)
C114 C115 1.430(11)
C115 C116 1.370(11)
C115 C124 1.525(11)
C116 C117 1.419(11)
C117 C118 1.453(11)
C118 C119 1.410(11)
C118 C123 1.428(11)
C119 C120 1.390(11)
C120 C121 1.408(11)
C120 C128 1.537(12)
C121 C122 1.386(11)
C122 C123 1.426(11)
C124 C127 1.497(13)
C124 C125 1.532(13)
C124 C126 1.565(13)
C128 C131 1.527(12)
C128 C129 1.546(12)
C128 C130 1.549(12)
C141 C145 1.419(11)
C141 C142 1.426(11)
C142 C143 1.454(12)
C143 C144 1.385(12)
C143 C146 1.528(12)
C144 C145 1.426(11)
C146 C147 1.523(13)
C146 C148 1.533(12)
C146 C149 1.545(12)
C151 C152 1.391(11)
C151 C156 1.392(11)
C152 C153 1.387(11)
C153 C154 1.374(11)
C154 C155 1.370(12)
C155 C156 1.404(12)
C161 C166 1.387(11)
C161 C162 1.396(11)
C162 C163 1.388(11)
C163 C164 1.394(12)
C164 C165 1.384(12)
C165 C166 1.388(11)
C200 C241 1.538(10)
C200 C261 1.545(10)
C200 C251 1.555(10)
C200 C211 1.557(11)
C211 C212 1.428(11)
C211 C223 1.457(11)
C212 C213 1.437(10)
C212 C217 1.449(10)
C213 C214 1.349(11)
C214 C215 1.415(11)
C215 C216 1.396(11)
C215 C224 1.540(10)
C216 C217 1.416(10)
C217 C218 1.450(11)
C218 C219 1.417(11)
C218 C223 1.438(10)
C219 C220 1.351(11)
C220 C221 1.434(11)
C220 C228 1.533(11)
C221 C222 1.374(11)
C222 C223 1.430(11)
C224 C227 1.499(12)
C224 C226 1.506(13)
C224 C225 1.534(14)
C228 C229 1.512(12)
C228 C230 1.534(12)
C228 C231 1.549(13)
C241 C245 1.394(11)
C241 C242 1.458(11)
C242 C243 1.428(11)
C243 C244 1.383(12)
C244 C245 1.458(11)
C244 C249 1.540(11)
C249 C248 1.528(13)
C249 C246 1.545(13)
C249 C247 1.548(13)
C251 C252 1.384(11)
C251 C256 1.404(10)
C252 C253 1.385(11)
C253 C254 1.367(12)
C254 C255 1.387(13)
C255 C256 1.384(11)
C261 C262 1.409(11)
C261 C266 1.413(10)
C262 C263 1.384(11)
C263 C264 1.389(12)
C264 C265 1.385(12)
C265 C266 1.381(11)
